data_9010676
loop_
_publ_author_name
'Quartieri, S.'
'Vezzalini, G.'
'Alberti, A.'

_publ_section_title
;
 Dachiardite from Hokiya-dake: evidence of a new topology
;
_journal_name_full 'European Journal of Mineralogy'
_journal_page_first 187
_journal_page_last 193
_journal_paper_doi 10.1127/ejm/2/2/0187
_journal_volume 2
_journal_year 1990
_chemical_compound_source 'Hokiya-dake, Japan'
_chemical_formula_sum 'Al0.79 Ca0.64 H14 K0.23 Na0.15 O14.92 Si5.19'
_chemical_name_mineral Dachiardite-Ca
_space_group_IT_number 12
_symmetry_space_group_name_Hall '-C 2y'
_symmetry_space_group_name_H-M 'C 1 2/m 1'
_cell_angle_alpha 90
_cell_angle_beta 108.056
_cell_angle_gamma 90
_cell_formula_units_Z 4
_cell_length_a 18.625
_cell_length_b 7.508
_cell_length_c 10.247
_cell_volume 1362.340
_database_code_amcsd 0006381
_exptl_crystal_density_diffrn 2.233
_cod_original_formula_sum 'Ca.64 K.23 Na.15 Si5.19 Al.79 O14.92 H14'
_cod_database_code 9010676

loop_
_space_group_symop_operation_xyz
x,y,z
1/2+x,1/2+y,z
x,-y,z
1/2+x,1/2-y,z
-x,y,-z
1/2-x,1/2+y,-z
-x,-y,-z
1/2-x,1/2-y,-z

loop_
_atom_site_label
_atom_site_fract_x
_atom_site_fract_y
_atom_site_fract_z
_atom_site_occupancy
_atom_site_U_iso_or_equiv
_atom_site_type_symbol
_atom_site_attached_hydrogens
CaC1 0.49020 0.23910 0.13350 0.32000 0.09499 Ca 0
KC2 0.54220 0.00000 0.53610 0.15000 0.07979 K 0
NaC2 0.54220 0.00000 0.53610 0.09000 0.07979 Na 0
KC3 0.50000 0.25200 0.00000 0.08000 0.08359 K 0
NaC3 0.50000 0.25200 0.00000 0.06000 0.08359 Na 0
SiT1 0.28720 0.20630 0.15780 0.87000 0.01900 Si 0
AlT1 0.28720 0.20630 0.15780 0.05000 0.01900 Al 0
SiT1M 0.28800 0.26600 0.16800 0.07000 0.02786 Si 0
SiT2 0.19170 0.29590 0.35540 0.90000 0.02406 Si 0
AlT2 0.19170 0.29590 0.35540 0.02000 0.02406 Al 0
SiT2M 0.18800 0.23000 0.35600 0.08000 0.02786 Si 0
SiT3 0.09640 0.00000 0.69950 0.64000 0.01267 Si 0
AlT3 0.09640 0.00000 0.69950 0.28000 0.01267 Al 0
SiT3M 0.08900 0.50000 0.69100 0.05000 0.02786 Si 0
AlT3M 0.08900 0.50000 0.69100 0.03000 0.02786 Al 0
SiT4 0.08090 0.00000 0.37920 0.61000 0.01267 Si 0
AlT4 0.08090 0.00000 0.37920 0.31000 0.01267 Al 0
SiT4M 0.07800 0.50000 0.37200 0.05000 0.02786 Si 0
AlT4M 0.07800 0.50000 0.37200 0.03000 0.02786 Al 0
O1 0.36360 0.32040 0.21810 0.92000 0.04306 O 0
O1M 0.37600 0.15200 0.22600 0.08000 0.05446 O 0
O2 0.11520 0.17910 0.32840 0.92000 0.03673 O 0
O2M 0.11300 0.31400 0.31600 0.08000 0.05446 O 0
O3 0.22640 0.25630 0.23380 1.00000 0.07346 O 0
O4 0.09910 0.00000 0.54400 0.92000 0.04306 O 0
O4M 0.08300 0.50000 0.52800 0.08000 0.05446 O 0
O5 0.16690 0.50000 0.34610 0.92000 0.04306 O 0
O5M 0.17100 0.00000 0.35600 0.08000 0.05446 O 0
O6 0.31070 0.00000 0.17690 0.92000 0.04179 O 0
O6M 0.32600 0.50000 0.19900 0.08000 0.05446 O 0
O7 0.25000 0.25000 0.00000 1.00000 0.07979 O 0
O8 0.25000 0.25000 0.50000 1.00000 0.07852 O 0
O9 0.01020 0.00000 0.70790 0.92000 0.02406 O 0
O9M 0.00400 0.50000 0.61100 0.08000 0.05446 O 0
Wat1 0.49080 0.00000 0.25650 0.92000 0.07979 O 2
Wat2 0.08350 0.00000 0.03360 0.54000 0.06333 O 2
Wat3 0.06890 0.13340 0.02170 0.23000 0.10259 O 2
Wat4 0.07430 0.60550 0.02620 0.26000 0.07092 O 2
Wat5 0.09190 0.50000 0.03240 0.48000 0.08992 O 2

loop_
_cod_changelog_entry_id
_cod_changelog_entry_author
_cod_changelog_entry_date
_cod_changelog_entry_text
1
;cod-tools version 3.8.0
Id: cif_guess_AMCSD_atom_types 9581 2023-05-17 12:35:41Z saulius
;
2023-05-18T11:41:16+03:00
;Derived atom types and hydrogen counts
from atom names that follow the AMCSD naming convention
(Wat == water, O-H == hydroxyl).
;

loop_
_cod_related_entry_id
_cod_related_entry_database
_cod_related_entry_code
1 AMCSD 0006381
